data_2209215
loop_
_publ_author_name
'Choi, Hong Dae'
'Seo, Pil Ja'
'Son, Byeng Wha'
'Lee, Uk'

_publ_section_title
;
 5-Methyl-2,3-diphenyl-1-benzofuran
;
_journal_coeditor_code HK2043
_journal_issue 6
_journal_name_full 'Acta Crystallographica Section E'
_journal_page_first o2335
_journal_page_last o2336
_journal_paper_doi 10.1107/S1600536806017454
_journal_volume 62
_journal_year 2006
_chemical_formula_iupac 'C21 H16 O'
_chemical_formula_moiety 'C21 H16 O'
_chemical_formula_sum 'C21 H16 O'
_chemical_formula_weight 284.34
_chemical_name_systematic
;
2,3-Diphenyl-5-methyl-1-benzofuran
;
_space_group_IT_number 2
_symmetry_cell_setting triclinic
_symmetry_space_group_name_Hall '-P 1'
_symmetry_space_group_name_H-M 'P -1'
_atom_sites_solution_hydrogens geom
_atom_sites_solution_primary direct
_atom_sites_solution_secondary difmap
_cell_angle_alpha 94.46(3)
_cell_angle_beta 94.22(3)
_cell_angle_gamma 98.86(3)
_cell_formula_units_Z 2
_cell_length_a 6.0470(10)
_cell_length_b 7.591(2)
_cell_length_c 17.112(3)
_cell_measurement_reflns_used 27
_cell_measurement_temperature 298(2)
_cell_measurement_theta_max 10.7
_cell_measurement_theta_min 9.6
_cell_volume 770.8(3)
_computing_cell_refinement STADI4
_computing_data_collection 'STADI4 (Stoe & Cie, 1996)'
_computing_data_reduction 'X-RED (Stoe & Cie, 1996)'
_computing_molecular_graphics 'ORTEP-3 (Farrugia, 1997) and DIAMOND (Brandenburg, 1998)'
_computing_publication_material SHELXL97
_computing_structure_refinement 'SHELXL97 (Sheldrick, 1997)'
_computing_structure_solution 'SHELXS97 (Sheldrick, 1997)'
_diffrn_ambient_temperature 298(2)
_diffrn_measured_fraction_theta_full 0.999
_diffrn_measured_fraction_theta_max 0.999
_diffrn_measurement_device_type 'Stoe Stadi-4'
_diffrn_measurement_method \w/2-\q
_diffrn_radiation_monochromator graphite
_diffrn_radiation_source 'fine-focus sealed tube'
_diffrn_radiation_type MoK\a
_diffrn_radiation_wavelength 0.71069
_diffrn_reflns_av_R_equivalents 0.0000
_diffrn_reflns_av_sigmaI/netI 0.0667
_diffrn_reflns_limit_h_max 7
_diffrn_reflns_limit_h_min 0
_diffrn_reflns_limit_k_max 9
_diffrn_reflns_limit_k_min -9
_diffrn_reflns_limit_l_max 22
_diffrn_reflns_limit_l_min -22
_diffrn_reflns_number 3532
_diffrn_reflns_theta_full 27.50
_diffrn_reflns_theta_max 27.50
_diffrn_reflns_theta_min 2.40
_diffrn_standards_decay_% 3.2
_diffrn_standards_interval_time 60
_diffrn_standards_number 3
_exptl_absorpt_coefficient_mu 0.074
_exptl_absorpt_correction_type none
_exptl_crystal_colour colorless
_exptl_crystal_density_diffrn 1.225
_exptl_crystal_density_method 'not measured'
_exptl_crystal_description plate
_exptl_crystal_F_000 300
_exptl_crystal_size_max 0.62
_exptl_crystal_size_mid 0.58
_exptl_crystal_size_min 0.21
_refine_diff_density_max 0.211
_refine_diff_density_min -0.224
_refine_ls_extinction_method none
_refine_ls_goodness_of_fit_ref 1.186
_refine_ls_hydrogen_treatment constr
_refine_ls_matrix_type full
_refine_ls_number_parameters 200
_refine_ls_number_reflns 3532
_refine_ls_number_restraints 0
_refine_ls_restrained_S_all 1.186
_refine_ls_R_factor_all 0.1799
_refine_ls_R_factor_gt 0.0834
_refine_ls_shift/su_max 0.000
_refine_ls_shift/su_mean 0.000
_refine_ls_structure_factor_coef Fsqd
_refine_ls_weighting_details 'calc w=1/[\s^2^(Fo^2^)+(0.0474P)^2^+0.194P] where P=(Fo^2^+2Fc^2^)/3'
_refine_ls_weighting_scheme calc
_refine_ls_wR_factor_gt 0.1381
_refine_ls_wR_factor_ref 0.1835
_reflns_number_gt 1778
_reflns_number_total 3532
_reflns_threshold_expression I>2\s(I)
_cod_data_source_file hk2043.cif
_cod_data_source_block I
_cod_database_code 2209215
_cod_database_fobs_code 2209215

loop_
_symmetry_equiv_pos_as_xyz
'x, y, z'
'-x, -y, -z'

loop_
_atom_site_type_symbol
_atom_site_label
_atom_site_fract_x
_atom_site_fract_y
_atom_site_fract_z
_atom_site_U_iso_or_equiv
_atom_site_adp_type
_atom_site_calc_flag
_atom_site_refinement_flags
_atom_site_occupancy
O O 0.4649(4) 0.4985(3) 0.36925(12) 0.0560(6) Uani d . 1
C C1 0.4028(5) 0.5015(4) 0.28908(18) 0.0509(8) Uani d . 1
C C2 0.5577(5) 0.6132(4) 0.25539(17) 0.0487(8) Uani d . 1
C C3 0.7339(5) 0.6841(4) 0.31637(17) 0.0482(8) Uani d . 1
C C4 0.6687(5) 0.6106(4) 0.38437(19) 0.0533(8) Uani d . 1
C C5 0.1958(5) 0.3818(4) 0.25961(18) 0.0503(8) Uani d . 1
C C6 0.0212(6) 0.3422(5) 0.3071(2) 0.0609(9) Uani d . 1
H H6 0.0354 0.3914 0.3590 0.073 Uiso calc R 1
C C7 -0.1738(6) 0.2295(5) 0.2772(3) 0.0761(11) Uani d . 1
H H7 -0.2900 0.2037 0.3093 0.091 Uiso calc R 1
C C8 -0.1974(7) 0.1550(5) 0.2001(3) 0.0824(13) Uani d . 1
H H8 -0.3296 0.0806 0.1802 0.099 Uiso calc R 1
C C9 -0.0244(8) 0.1915(5) 0.1531(3) 0.0822(12) Uani d . 1
H H9 -0.0389 0.1400 0.1015 0.099 Uiso calc R 1
C C10 0.1706(6) 0.3041(5) 0.1820(2) 0.0681(10) Uani d . 1
H H10 0.2862 0.3285 0.1495 0.082 Uiso calc R 1
C C11 0.5491(5) 0.6617(4) 0.17328(17) 0.0466(8) Uani d . 1
C C12 0.3739(6) 0.7399(5) 0.1423(2) 0.0590(9) Uani d . 1
H H12 0.2573 0.7588 0.1729 0.071 Uiso calc R 1
C C13 0.3707(7) 0.7902(5) 0.0667(2) 0.0720(11) Uani d . 1
H H13 0.2524 0.8434 0.0468 0.086 Uiso calc R 1
C C14 0.5389(8) 0.7628(5) 0.0206(2) 0.0755(12) Uani d . 1
H H14 0.5341 0.7962 -0.0306 0.091 Uiso calc R 1
C C15 0.7145(7) 0.6863(5) 0.0495(2) 0.0705(11) Uani d . 1
H H15 0.8295 0.6678 0.0181 0.085 Uiso calc R 1
C C16 0.7209(6) 0.6361(5) 0.12634(19) 0.0590(9) Uani d . 1
H H16 0.8411 0.5850 0.1462 0.071 Uiso calc R 1
C C17 0.9379(5) 0.8009(4) 0.31973(18) 0.0510(8) Uani d . 1
H H17 0.9833 0.8535 0.2750 0.061 Uiso calc R 1
C C18 1.0720(5) 0.8379(4) 0.3902(2) 0.0560(9) Uani d . 1
C C19 0.9968(6) 0.7605(5) 0.4569(2) 0.0665(10) Uani d . 1
H H19 1.0867 0.7870 0.5041 0.080 Uiso calc R 1
C C20 0.7943(6) 0.6460(5) 0.45594(19) 0.0649(10) Uani d . 1
H H20 0.7461 0.5961 0.5009 0.078 Uiso calc R 1
C C21 1.2956(6) 0.9614(5) 0.3946(2) 0.0756(11) Uani d . 1
H H21A 1.3154 1.0081 0.3446 0.113 Uiso calc R 1
H H21B 1.4149 0.8958 0.4076 0.113 Uiso calc R 1
H H21C 1.2982 1.0584 0.4343 0.113 Uiso calc R 1

loop_
_atom_site_aniso_label
_atom_site_aniso_U_11
_atom_site_aniso_U_22
_atom_site_aniso_U_33
_atom_site_aniso_U_12
_atom_site_aniso_U_13
_atom_site_aniso_U_23
O 0.0574(14) 0.0658(15) 0.0434(13) 0.0019(12) 0.0048(10) 0.0115(10)
C1 0.054(2) 0.059(2) 0.0412(18) 0.0136(16) 0.0025(15) 0.0085(15)
C2 0.0494(19) 0.055(2) 0.0416(17) 0.0077(15) 0.0015(14) 0.0076(14)
C3 0.052(2) 0.0516(19) 0.0420(18) 0.0125(16) 0.0021(15) 0.0053(14)
C4 0.052(2) 0.057(2) 0.051(2) 0.0097(16) -0.0002(16) 0.0045(16)
C5 0.0487(19) 0.0486(19) 0.053(2) 0.0058(15) 0.0008(15) 0.0110(16)
C6 0.054(2) 0.058(2) 0.071(2) 0.0058(18) 0.0054(18) 0.0130(18)
C7 0.059(2) 0.065(3) 0.105(3) 0.003(2) 0.010(2) 0.021(2)
C8 0.068(3) 0.056(2) 0.114(4) -0.009(2) -0.023(3) 0.017(2)
C9 0.093(3) 0.064(3) 0.077(3) -0.013(2) -0.017(2) 0.002(2)
C10 0.073(3) 0.065(2) 0.061(2) -0.001(2) 0.0009(19) 0.0049(19)
C11 0.0452(18) 0.0460(18) 0.0450(18) -0.0017(14) -0.0010(14) 0.0048(14)
C12 0.053(2) 0.066(2) 0.058(2) 0.0071(17) -0.0016(16) 0.0117(17)
C13 0.077(3) 0.074(3) 0.062(2) 0.008(2) -0.015(2) 0.018(2)
C14 0.099(3) 0.072(3) 0.048(2) -0.005(2) -0.008(2) 0.0145(19)
C15 0.082(3) 0.076(3) 0.050(2) -0.003(2) 0.020(2) 0.0050(19)
C16 0.057(2) 0.063(2) 0.055(2) 0.0065(17) 0.0035(17) 0.0051(17)
C17 0.0504(19) 0.053(2) 0.0501(19) 0.0106(16) 0.0033(15) 0.0047(15)
C18 0.052(2) 0.055(2) 0.059(2) 0.0103(16) -0.0053(17) -0.0005(17)
C19 0.065(2) 0.080(3) 0.050(2) 0.012(2) -0.0151(17) -0.0025(19)
C20 0.072(3) 0.076(3) 0.044(2) 0.011(2) -0.0034(17) 0.0041(18)
C21 0.059(2) 0.076(3) 0.086(3) 0.004(2) -0.012(2) -0.004(2)

loop_
_atom_type_symbol
_atom_type_description
_atom_type_scat_dispersion_real
_atom_type_scat_dispersion_imag
_atom_type_scat_source
C C 0.0033 0.0016 'International Tables Vol C Tables 4.2.6.8 and 6.1.1.4'
H H 0.0000 0.0000 'International Tables Vol C Tables 4.2.6.8 and 6.1.1.4'
O O 0.0106 0.0060 'International Tables Vol C Tables 4.2.6.8 and 6.1.1.4'

loop_
_geom_angle_atom_site_label_1
_geom_angle_atom_site_label_2
_geom_angle_atom_site_label_3
_geom_angle
_geom_angle_publ_flag
C4 O C1 106.0(2) yes
C2 C1 O 110.8(3) yes
C2 C1 C5 134.3(3) yes
O C1 C5 114.8(3) yes
C1 C2 C3 106.8(3) ?
C1 C2 C11 127.9(3) yes
C3 C2 C11 125.3(3) ?
C4 C3 C17 118.9(3) ?
C4 C3 C2 106.1(3) ?
C17 C3 C2 135.1(3) ?
C20 C4 O 126.0(3) ?
C20 C4 C3 123.6(3) ?
O C4 C3 110.4(3) ?
C6 C5 C10 118.6(3) ?
C6 C5 C1 121.5(3) ?
C10 C5 C1 119.9(3) ?
C7 C6 C5 120.2(4) ?
C7 C6 H6 119.9 ?
C5 C6 H6 119.9 ?
C8 C7 C6 120.6(4) ?
C8 C7 H7 119.7 ?
C6 C7 H7 119.7 ?
C9 C8 C7 119.6(4) ?
C9 C8 H8 120.2 ?
C7 C8 H8 120.2 ?
C8 C9 C10 120.5(4) ?
C8 C9 H9 119.8 ?
C10 C9 H9 119.8 ?
C9 C10 C5 120.5(4) ?
C9 C10 H10 119.7 ?
C5 C10 H10 119.7 ?
C12 C11 C16 118.3(3) ?
C12 C11 C2 120.9(3) ?
C16 C11 C2 120.7(3) ?
C13 C12 C11 120.6(4) ?
C13 C12 H12 119.7 ?
C11 C12 H12 119.7 ?
C14 C13 C12 120.8(4) ?
C14 C13 H13 119.6 ?
C12 C13 H13 119.6 ?
C13 C14 C15 120.0(3) ?
C13 C14 H14 120.0 ?
C15 C14 H14 120.0 ?
C14 C15 C16 119.8(4) ?
C14 C15 H15 120.1 ?
C16 C15 H15 120.1 ?
C11 C16 C15 120.5(3) ?
C11 C16 H16 119.8 ?
C15 C16 H16 119.8 ?
C18 C17 C3 119.5(3) ?
C18 C17 H17 120.2 ?
C3 C17 H17 120.2 ?
C17 C18 C19 119.0(3) ?
C17 C18 C21 120.2(3) ?
C19 C18 C21 120.8(3) ?
C20 C19 C18 123.0(3) ?
C20 C19 H19 118.5 ?
C18 C19 H19 118.5 ?
C4 C20 C19 116.0(3) ?
C4 C20 H20 122.0 ?
C19 C20 H20 122.0 ?
C18 C21 H21A 109.5 ?
C18 C21 H21B 109.5 ?
H21A C21 H21B 109.5 ?
C18 C21 H21C 109.5 ?
H21A C21 H21C 109.5 ?
H21B C21 H21C 109.5 ?

loop_
_geom_bond_atom_site_label_1
_geom_bond_atom_site_label_2
_geom_bond_distance
_geom_bond_publ_flag
O C4 1.380(4) yes
O C1 1.398(3) yes
C1 C2 1.356(4) ?
C1 C5 1.460(4) yes
C2 C3 1.444(4) ?
C2 C11 1.479(4) yes
C3 C4 1.386(4) ?
C3 C17 1.399(4) ?
C4 C20 1.378(4) ?
C5 C6 1.390(4) ?
C5 C10 1.399(4) ?
C6 C7 1.384(5) ?
C6 H6 0.9300 ?
C7 C8 1.382(6) ?
C7 H7 0.9300 ?
C8 C9 1.374(6) ?
C8 H8 0.9300 ?
C9 C10 1.379(5) ?
C9 H9 0.9300 ?
C10 H10 0.9300 ?
C11 C12 1.384(4) ?
C11 C16 1.387(4) ?
C12 C13 1.378(5) ?
C12 H12 0.9300 ?
C13 C14 1.363(5) ?
C13 H13 0.9300 ?
C14 C15 1.367(5) ?
C14 H14 0.9300 ?
C15 C16 1.396(5) ?
C15 H15 0.9300 ?
C16 H16 0.9300 ?
C17 C18 1.388(4) ?
C17 H17 0.9300 ?
C18 C19 1.397(5) ?
C18 C21 1.516(5) ?
C19 C20 1.386(5) ?
C19 H19 0.9300 ?
C20 H20 0.9300 ?
C21 H21A 0.9600 ?
C21 H21B 0.9600 ?
C21 H21C 0.9600 ?

loop_
_cod_related_entry_id
_cod_related_entry_database
_cod_related_entry_code
1 ChemSpider 222262
